data_4100569
loop_
_publ_author_name
'Russell P. Hughes'
'Roman B. Laritchev'
'Jian Yuan'
'James A. Golen'
'Adam N. Rucker'
'Arnold L. Rheingold'

_publ_section_title
;
A Simple Route to Difluorocarbene and Perfluoroalkylidene Complexes of
Iridium
;
_journal_name_full 'Journal of the American Chemical Society'
_journal_page_first 15020
_journal_page_last 15021
_journal_paper_doi 10.1021/ja055166k
_journal_volume 127
_journal_year 2005
_chemical_formula_moiety 'C15 H24 F4 Ir P'
_chemical_formula_sum 'C15 H24 F4 Ir P'
_chemical_formula_weight 503.51
_space_group_IT_number 2
_space_group_name_Hall '-P 1'
_space_group_name_H-M_alt 'P -1'
_symmetry_cell_setting triclinic
_symmetry_space_group_name_Hall '-P 1'
_symmetry_space_group_name_H-M 'P -1'
_cell_angle_alpha 109.330(2)
_cell_angle_beta 100.572(2)
_cell_angle_gamma 90.329(2)
_cell_formula_units_Z 8
_cell_length_a 12.6958(17)
_cell_length_b 17.033(2)
_cell_length_c 17.415(2)
_cell_measurement_temperature 100(2)
_cell_volume 3484.2(8)
_diffrn_ambient_temperature 100(2)
_exptl_crystal_density_diffrn 1.920
_cod_original_sg_symbol_H-M P-1
_cod_database_code 4100569

loop_
_symmetry_equiv_pos_as_xyz
'x, y, z'
'-x, -y, -z'

loop_
_atom_site_label
_atom_site_type_symbol
_atom_site_fract_x
_atom_site_fract_y
_atom_site_fract_z
_atom_site_U_iso_or_equiv
_atom_site_adp_type
_atom_site_occupancy
_atom_site_symmetry_multiplicity
_atom_site_calc_flag
_atom_site_refinement_flags
_atom_site_disorder_assembly
_atom_site_disorder_group
Ir1 Ir 0.11803(3) 0.88393(2) 0.21642(2) 0.02377(10) Uani 1 1 d . . .
Ir2 Ir 0.66504(3) 1.06486(2) 0.26966(2) 0.02342(10) Uani 1 1 d . . .
Ir3 Ir 0.71459(3) 1.58903(2) 0.29518(2) 0.02430(10) Uani 1 1 d . . .
Ir4 Ir 1.25609(3) 1.37570(2) 0.21774(2) 0.02521(10) Uani 1 1 d . . .
P1 P 0.1589(2) 0.82672(19) 0.31667(17) 0.0329(6) Uani 1 1 d . . .
P2 P 0.5338(2) 0.97291(17) 0.17871(17) 0.0283(6) Uani 1 1 d . . .
P3 P 0.7850(2) 1.48952(17) 0.20122(17) 0.0321(6) Uani 1 1 d . . .
P4 P 1.3119(2) 1.41880(18) 0.12168(17) 0.0329(6) Uani 1 1 d . . .
F1 F 0.2648(5) 0.9920(4) 0.3682(4) 0.0468(17) Uani 1 1 d . . .
F2 F 0.2941(5) 1.0961(4) 0.2851(5) 0.066(2) Uani 1 1 d . . .
F3 F 0.1766(5) 1.1238(4) 0.3619(4) 0.059(2) Uani 1 1 d . . .
F4 F 0.1262(5) 1.0787(4) 0.2296(4) 0.0490(17) Uani 1 1 d . . .
F5 F 0.6331(5) 1.0655(4) 0.0974(4) 0.0453(16) Uani 1 1 d . . .
F6 F 0.8155(6) 1.2081(5) 0.2502(4) 0.067(2) Uani 1 1 d . . .
F7 F 0.8166(6) 1.1427(4) 0.1221(5) 0.060(2) Uani 1 1 d . . .
F8 F 0.6927(6) 1.2243(5) 0.1528(6) 0.072(2) Uani 1 1 d . . .
F9 F 0.6866(5) 1.6060(4) 0.1279(4) 0.0419(16) Uani 1 1 d . . .
F10 F 0.5344(5) 1.7165(4) 0.2677(4) 0.0437(16) Uani 1 1 d . . .
F11 F 0.6473(5) 1.7704(4) 0.2181(5) 0.066(2) Uani 1 1 d . . .
F12 F 0.5201(5) 1.6824(4) 0.1359(4) 0.0557(19) Uani 1 1 d . . .
F13 F 1.2188(5) 1.5520(4) 0.2342(4) 0.0446(16) Uani 1 1 d . . .
F14 F 1.2106(6) 1.4821(4) 0.3987(4) 0.0505(18) Uani 1 1 d . . .
F15 F 1.0902(5) 1.5477(4) 0.3433(4) 0.0528(19) Uani 1 1 d . . .
F16 F 1.2511(5) 1.6021(4) 0.3907(4) 0.0468(17) Uani 1 1 d . . .
C1 C 0.0529(7) 0.7672(5) 0.1031(6) 0.023(2) Uani 1 1 d . . .
C2 C -0.0348(7) 0.8138(6) 0.1304(6) 0.025(2) Uani 1 1 d . . .
C3 C -0.0221(7) 0.8955(6) 0.1228(6) 0.026(2) Uani 1 1 d . . .
C4 C 0.0730(7) 0.8985(6) 0.0913(6) 0.024(2) Uani 1 1 d . . .
C5 C 0.1198(8) 0.8198(6) 0.0809(5) 0.025(2) Uani 1 1 d . . .
C6 C 0.0669(9) 0.6774(6) 0.0899(7) 0.040(3) Uani 1 1 d . . .
H6A H 0.0489 0.6455 0.0303 0.060 Uiso 1 1 calc R . .
H6B H 0.0192 0.6571 0.1187 0.060 Uiso 1 1 calc R . .
H6C H 0.1416 0.6703 0.1118 0.060 Uiso 1 1 calc R . .
C7 C -0.1328(8) 0.7824(7) 0.1530(7) 0.037(3) Uani 1 1 d . . .
H7A H -0.1842 0.7515 0.1022 0.055 Uiso 1 1 calc R . .
H7B H -0.1666 0.8299 0.1863 0.055 Uiso 1 1 calc R . .
H7C H -0.1111 0.7455 0.1850 0.055 Uiso 1 1 calc R . .
C8 C -0.1018(8) 0.9596(6) 0.1356(6) 0.033(2) Uani 1 1 d . . .
H8A H -0.0653 1.0148 0.1498 0.049 Uiso 1 1 calc R . .
H8B H -0.1368 0.9582 0.1809 0.049 Uiso 1 1 calc R . .
H8C H -0.1559 0.9480 0.0845 0.049 Uiso 1 1 calc R . .
C9 C 0.1101(7) 0.9639(6) 0.0623(6) 0.032(2) Uani 1 1 d . . .
H9A H 0.0633 1.0102 0.0740 0.047 Uiso 1 1 calc R . .
H9B H 0.1077 0.9408 0.0024 0.047 Uiso 1 1 calc R . .
H9C H 0.1840 0.9842 0.0912 0.047 Uiso 1 1 calc R . .
C10 C 0.2152(7) 0.7922(6) 0.0420(6) 0.031(2) Uani 1 1 d . . .
H10A H 0.2566 0.7576 0.0700 0.047 Uiso 1 1 calc R . .
H10B H 0.2607 0.8412 0.0475 0.047 Uiso 1 1 calc R . .
H10C H 0.1909 0.7597 -0.0169 0.047 Uiso 1 1 calc R . .
C11 C 0.1894(8) 0.9826(6) 0.2906(7) 0.036(3) Uani 1 1 d . . .
C12 C 0.1972(10) 1.0677(7) 0.2909(7) 0.049(3) Uani 1 1 d . . .
C13 C 0.0897(10) 0.7276(7) 0.2974(7) 0.051(3) Uani 1 1 d . . .
H13A H 0.1173 0.7064 0.3425 0.077 Uiso 1 1 calc R . .
H13B H 0.1015 0.6880 0.2447 0.077 Uiso 1 1 calc R . .
H13C H 0.0126 0.7344 0.2944 0.077 Uiso 1 1 calc R . .
C14 C 0.1272(10) 0.8841(8) 0.4166(7) 0.053(4) Uani 1 1 d . . .
H14A H 0.0492 0.8872 0.4108 0.080 Uiso 1 1 calc R . .
H14B H 0.1621 0.9406 0.4368 0.080 Uiso 1 1 calc R . .
H14C H 0.1531 0.8555 0.4561 0.080 Uiso 1 1 calc R . .
C15 C 0.2981(8) 0.8046(8) 0.3419(8) 0.049(3) Uani 1 1 d . . .
H15A H 0.3106 0.7931 0.3942 0.073 Uiso 1 1 calc R . .
H15B H 0.3450 0.8529 0.3476 0.073 Uiso 1 1 calc R . .
H15C H 0.3137 0.7558 0.2974 0.073 Uiso 1 1 calc R . .
C16 C 0.6598(8) 1.0362(7) 0.3899(6) 0.034(3) Uani 1 1 d . . .
C17 C 0.6404(10) 1.1214(8) 0.4023(6) 0.045(3) Uani 1 1 d . . .
C18 C 0.7336(11) 1.1617(6) 0.3932(7) 0.044(3) Uani 1 1 d . . .
C19 C 0.8094(8) 1.1014(7) 0.3721(6) 0.029(2) Uani 1 1 d . . .
C20 C 0.7639(8) 1.0234(6) 0.3698(6) 0.027(2) Uani 1 1 d . . .
C21 C 0.5936(10) 0.9750(10) 0.4083(8) 0.070(4) Uani 1 1 d . . .
H21A H 0.5986 0.9189 0.3697 0.105 Uiso 1 1 calc R . .
H21B H 0.5185 0.9892 0.4019 0.105 Uiso 1 1 calc R . .
H21C H 0.6198 0.9766 0.4654 0.105 Uiso 1 1 calc R . .
C22 C 0.5398(12) 1.1615(10) 0.4280(8) 0.086(6) Uani 1 1 d . . .
H22A H 0.5425 1.1699 0.4868 0.130 Uiso 1 1 calc R . .
H22B H 0.4762 1.1249 0.3945 0.130 Uiso 1 1 calc R . .
H22C H 0.5358 1.2154 0.4192 0.130 Uiso 1 1 calc R . .
C23 C 0.7519(16) 1.2527(8) 0.4130(8) 0.101(7) Uani 1 1 d . . .
H23A H 0.7458 1.2817 0.4707 0.152 Uiso 1 1 calc R . .
H23B H 0.6980 1.2714 0.3760 0.152 Uiso 1 1 calc R . .
H23C H 0.8239 1.2654 0.4054 0.152 Uiso 1 1 calc R . .
C24 C 0.9236(9) 1.1151(8) 0.3667(7) 0.054(4) Uani 1 1 d . . .
H24A H 0.9338 1.1687 0.3585 0.081 Uiso 1 1 calc R . .
H24B H 0.9412 1.0700 0.3198 0.081 Uiso 1 1 calc R . .
H24C H 0.9708 1.1157 0.4182 0.081 Uiso 1 1 calc R . .
C25 C 0.8207(10) 0.9444(7) 0.3601(7) 0.049(3) Uani 1 1 d . . .
H25A H 0.8538 0.9428 0.4150 0.073 Uiso 1 1 calc R . .
H25B H 0.8765 0.9428 0.3276 0.073 Uiso 1 1 calc R . .
H25C H 0.7689 0.8961 0.3314 0.073 Uiso 1 1 calc R . .
C26 C 0.6854(8) 1.1015(7) 0.1853(7) 0.034(3) Uani 1 1 d . . .
C27 C 0.7517(9) 1.1679(7) 0.1782(7) 0.041(3) Uani 1 1 d . . .
C28 C 0.4252(8) 1.0152(7) 0.1221(7) 0.041(3) Uani 1 1 d . . .
H28A H 0.3741 0.9695 0.0842 0.061 Uiso 1 1 calc R . .
H28B H 0.4555 1.0443 0.0902 0.061 Uiso 1 1 calc R . .
H28C H 0.3881 1.0544 0.1616 0.061 Uiso 1 1 calc R . .
C29 C 0.4565(9) 0.9126(8) 0.2203(8) 0.054(3) Uani 1 1 d . . .
H29A H 0.4013 0.8760 0.1756 0.081 Uiso 1 1 calc R . .
H29B H 0.4221 0.9505 0.2628 0.081 Uiso 1 1 calc R . .
H29C H 0.5043 0.8788 0.2451 0.081 Uiso 1 1 calc R . .
C30 C 0.5746(9) 0.8920(7) 0.0937(7) 0.043(3) Uani 1 1 d . . .
H30A H 0.6278 0.8597 0.1160 0.065 Uiso 1 1 calc R . .
H30B H 0.6062 0.9177 0.0597 0.065 Uiso 1 1 calc R . .
H30C H 0.5118 0.8550 0.0595 0.065 Uiso 1 1 calc R . .
C31 C 0.6770(7) 1.5419(6) 0.3957(6) 0.027(2) Uani 1 1 d . . .
C32 C 0.7900(7) 1.5686(6) 0.4171(6) 0.027(2) Uani 1 1 d . . .
C33 C 0.8003(8) 1.6520(6) 0.4252(6) 0.030(2) Uani 1 1 d . . .
C34 C 0.6969(8) 1.6832(6) 0.4159(6) 0.030(2) Uani 1 1 d . . .
C35 C 0.6197(8) 1.6138(6) 0.3971(6) 0.025(2) Uani 1 1 d . . .
C36 C 0.6298(10) 1.4592(7) 0.3863(7) 0.044(3) Uani 1 1 d . . .
H36A H 0.6140 1.4598 0.4395 0.067 Uiso 1 1 calc R . .
H36B H 0.6807 1.4170 0.3688 0.067 Uiso 1 1 calc R . .
H36C H 0.5632 1.4458 0.3444 0.067 Uiso 1 1 calc R . .
C37 C 0.8806(9) 1.5154(8) 0.4339(7) 0.047(3) Uani 1 1 d . . .
H37A H 0.9432 1.5300 0.4144 0.071 Uiso 1 1 calc R . .
H37B H 0.8574 1.4564 0.4045 0.071 Uiso 1 1 calc R . .
H37C H 0.8999 1.5254 0.4936 0.071 Uiso 1 1 calc R . .
C38 C 0.9043(9) 1.7074(8) 0.4528(7) 0.052(3) Uani 1 1 d . . .
H38A H 0.9201 1.7322 0.5135 0.078 Uiso 1 1 calc R . .
H38B H 0.8965 1.7518 0.4284 0.078 Uiso 1 1 calc R . .
H38C H 0.9632 1.6739 0.4344 0.078 Uiso 1 1 calc R . .
C39 C 0.6730(9) 1.7718(7) 0.4357(7) 0.043(3) Uani 1 1 d . . .
H39A H 0.6948 1.8008 0.4956 0.065 Uiso 1 1 calc R . .
H39B H 0.5958 1.7754 0.4184 0.065 Uiso 1 1 calc R . .
H39C H 0.7127 1.7978 0.4060 0.065 Uiso 1 1 calc R . .
C40 C 0.5014(8) 1.6157(7) 0.3909(6) 0.035(3) Uani 1 1 d . . .
H40A H 0.4668 1.5605 0.3564 0.052 Uiso 1 1 calc R . .
H40B H 0.4747 1.6572 0.3657 0.052 Uiso 1 1 calc R . .
H40C H 0.4846 1.6305 0.4465 0.052 Uiso 1 1 calc R . .
C41 C 0.6632(8) 1.6318(6) 0.2115(6) 0.033(2) Uani 1 1 d . . .
C42 C 0.5934(9) 1.6998(7) 0.2088(7) 0.039(3) Uani 1 1 d . . .
C43 C 0.8483(10) 1.4085(7) 0.2351(7) 0.050(3) Uani 1 1 d . . .
H43A H 0.8771 1.3697 0.1896 0.075 Uiso 1 1 calc R . .
H43B H 0.7951 1.3783 0.2512 0.075 Uiso 1 1 calc R . .
H43C H 0.9069 1.4337 0.2827 0.075 Uiso 1 1 calc R . .
C44 C 0.6902(9) 1.4256(7) 0.1091(7) 0.051(3) Uani 1 1 d . . .
H44A H 0.7296 1.3888 0.0696 0.077 Uiso 1 1 calc R . .
H44B H 0.6488 1.4618 0.0831 0.077 Uiso 1 1 calc R . .
H44C H 0.6411 1.3918 0.1249 0.077 Uiso 1 1 calc R . .
C45 C 0.8931(8) 1.5223(7) 0.1607(7) 0.043(3) Uani 1 1 d . . .
H45A H 0.9539 1.5480 0.2064 0.064 Uiso 1 1 calc R . .
H45B H 0.8677 1.5628 0.1338 0.064 Uiso 1 1 calc R . .
H45C H 0.9159 1.4736 0.1201 0.064 Uiso 1 1 calc R . .
C46 C 1.2587(8) 1.2341(6) 0.1584(6) 0.030(2) Uani 1 1 d . . .
C47 C 1.1618(8) 1.2551(6) 0.1878(7) 0.031(2) Uani 1 1 d . . .
C48 C 1.1868(8) 1.2935(6) 0.2747(6) 0.030(2) Uani 1 1 d . . .
C49 C 1.2992(8) 1.2995(6) 0.3010(6) 0.031(2) Uani 1 1 d . . .
C50 C 1.3466(7) 1.2642(6) 0.2298(6) 0.024(2) Uani 1 1 d . . .
C51 C 1.2674(8) 1.1814(6) 0.0731(6) 0.034(3) Uani 1 1 d . . .
H51A H 1.2497 1.1228 0.0652 0.051 Uiso 1 1 calc R . .
H51B H 1.3410 1.1880 0.0652 0.051 Uiso 1 1 calc R . .
H51C H 1.2174 1.1987 0.0327 0.051 Uiso 1 1 calc R . .
C52 C 1.0515(8) 1.2280(7) 0.1353(7) 0.036(3) Uani 1 1 d . . .
H52A H 1.0343 1.1693 0.1271 0.055 Uiso 1 1 calc R . .
H52B H 1.0494 1.2349 0.0814 0.055 Uiso 1 1 calc R . .
H52C H 0.9988 1.2623 0.1632 0.055 Uiso 1 1 calc R . .
C53 C 1.1026(9) 1.3097(7) 0.3285(7) 0.044(3) Uani 1 1 d . . .
H53A H 1.0522 1.3477 0.3129 0.066 Uiso 1 1 calc R . .
H53B H 1.1377 1.3350 0.3869 0.066 Uiso 1 1 calc R . .
H53C H 1.0635 1.2569 0.3205 0.066 Uiso 1 1 calc R . .
C54 C 1.3606(9) 1.3303(7) 0.3902(6) 0.039(3) Uani 1 1 d . . .
H54A H 1.3203 1.3718 0.4247 0.058 Uiso 1 1 calc R . .
H54B H 1.4312 1.3557 0.3926 0.058 Uiso 1 1 calc R . .
H54C H 1.3701 1.2832 0.4107 0.058 Uiso 1 1 calc R . .
C55 C 1.4628(8) 1.2502(7) 0.2306(7) 0.037(3) Uani 1 1 d . . .
H55A H 1.5064 1.3018 0.2648 0.056 Uiso 1 1 calc R . .
H55B H 1.4756 1.2338 0.1738 0.056 Uiso 1 1 calc R . .
H55C H 1.4826 1.2059 0.2536 0.056 Uiso 1 1 calc R . .
C56 C 1.2237(9) 1.4836(7) 0.2683(7) 0.043(3) Uani 1 1 d . . .
C57 C 1.1950(9) 1.5280(7) 0.3497(7) 0.044(3) Uani 1 1 d . . .
C58 C 1.4107(9) 1.5076(7) 0.1566(7) 0.046(3) Uani 1 1 d . . .
H58A H 1.4759 1.4953 0.1892 0.069 Uiso 1 1 calc R . .
H58B H 1.3810 1.5570 0.1910 0.069 Uiso 1 1 calc R . .
H58C H 1.4283 1.5183 0.1083 0.069 Uiso 1 1 calc R . .
C59 C 1.2077(9) 1.4442(7) 0.0495(7) 0.044(3) Uani 1 1 d . . .
H59A H 1.2405 1.4688 0.0153 0.066 Uiso 1 1 calc R . .
H59B H 1.1623 1.4841 0.0804 0.066 Uiso 1 1 calc R . .
H59C H 1.1637 1.3933 0.0138 0.066 Uiso 1 1 calc R . .
C60 C 1.3836(8) 1.3448(7) 0.0526(7) 0.039(3) Uani 1 1 d . . .
H60A H 1.3335 1.2985 0.0145 0.059 Uiso 1 1 calc R . .
H60B H 1.4400 1.3233 0.0852 0.059 Uiso 1 1 calc R . .
H60C H 1.4161 1.3726 0.0206 0.059 Uiso 1 1 calc R . .

loop_
_atom_site_aniso_label
_atom_site_aniso_U_11
_atom_site_aniso_U_22
_atom_site_aniso_U_33
_atom_site_aniso_U_23
_atom_site_aniso_U_13
_atom_site_aniso_U_12
Ir1 0.0224(2) 0.0285(2) 0.0165(2) 0.00315(16) 0.00254(15) 0.00420(16)
Ir2 0.0232(2) 0.0303(2) 0.0179(2) 0.00843(16) 0.00582(15) 0.00738(16)
Ir3 0.0258(2) 0.0277(2) 0.0185(2) 0.00789(16) 0.00165(16) 0.00190(16)
Ir4 0.0263(2) 0.0259(2) 0.0192(2) 0.00338(16) 0.00195(16) 0.00499(16)
P1 0.0294(15) 0.0487(18) 0.0233(15) 0.0152(13) 0.0059(12) 0.0091(13)
P2 0.0240(14) 0.0337(15) 0.0250(15) 0.0079(12) 0.0029(11) 0.0061(11)
P3 0.0330(15) 0.0347(15) 0.0241(15) 0.0039(12) 0.0054(12) 0.0061(12)
P4 0.0330(16) 0.0373(16) 0.0266(15) 0.0115(13) -0.0001(12) -0.0008(12)
F1 0.043(4) 0.054(4) 0.032(4) 0.005(3) -0.003(3) 0.000(3)
F2 0.039(4) 0.050(4) 0.106(7) 0.022(4) 0.020(4) 0.002(3)
F3 0.052(4) 0.045(4) 0.053(5) -0.016(3) 0.006(4) 0.009(3)
F4 0.056(4) 0.046(4) 0.030(4) 0.005(3) -0.012(3) 0.004(3)
F5 0.048(4) 0.063(4) 0.025(3) 0.019(3) -0.002(3) -0.012(3)
F6 0.093(6) 0.064(5) 0.039(4) 0.027(4) -0.019(4) -0.034(4)
F7 0.062(5) 0.064(5) 0.081(6) 0.040(4) 0.048(4) 0.017(4)
F8 0.067(5) 0.071(5) 0.117(7) 0.067(5) 0.046(5) 0.033(4)
F9 0.046(4) 0.049(4) 0.027(3) 0.005(3) 0.010(3) 0.011(3)
F10 0.049(4) 0.056(4) 0.038(4) 0.022(3) 0.025(3) 0.025(3)
F11 0.042(4) 0.041(4) 0.122(7) 0.039(5) 0.016(4) 0.007(3)
F12 0.053(4) 0.072(5) 0.045(4) 0.028(4) -0.002(3) 0.021(4)
F13 0.069(5) 0.034(3) 0.032(4) 0.012(3) 0.011(3) 0.002(3)
F14 0.079(5) 0.052(4) 0.032(4) 0.019(3) 0.027(4) 0.029(4)
F15 0.028(4) 0.079(5) 0.040(4) 0.003(4) 0.013(3) 0.011(3)
F16 0.037(4) 0.042(4) 0.042(4) -0.012(3) 0.009(3) -0.003(3)
C1 0.030(5) 0.014(4) 0.021(5) 0.003(4) 0.003(4) 0.000(4)
C2 0.022(5) 0.031(5) 0.019(5) 0.003(4) 0.002(4) -0.003(4)
C3 0.022(5) 0.036(6) 0.020(5) 0.006(4) 0.006(4) 0.009(4)
C4 0.025(5) 0.027(5) 0.016(5) 0.005(4) -0.006(4) 0.004(4)
C5 0.031(5) 0.032(5) 0.008(5) -0.001(4) 0.007(4) 0.008(4)
C6 0.051(7) 0.029(6) 0.037(7) 0.004(5) 0.017(6) 0.005(5)
C7 0.032(6) 0.042(7) 0.032(6) 0.007(5) 0.006(5) 0.003(5)
C8 0.034(6) 0.043(6) 0.016(5) 0.006(5) 0.001(4) 0.008(5)
C9 0.021(5) 0.045(6) 0.023(5) 0.003(5) 0.004(4) 0.006(5)
C10 0.023(5) 0.035(6) 0.029(6) 0.004(5) 0.004(4) 0.004(4)
C11 0.038(6) 0.032(6) 0.033(6) 0.005(5) 0.010(5) 0.000(5)
C12 0.058(8) 0.044(7) 0.036(7) -0.002(6) 0.018(6) 0.006(6)
C13 0.066(9) 0.059(8) 0.037(7) 0.024(6) 0.018(6) 0.017(7)
C14 0.060(8) 0.085(10) 0.020(6) 0.018(6) 0.021(6) 0.029(7)
C15 0.024(6) 0.076(9) 0.048(8) 0.028(7) -0.001(5) 0.015(6)
C16 0.021(5) 0.064(8) 0.026(6) 0.028(6) 0.005(4) 0.003(5)
C17 0.057(8) 0.056(8) 0.016(6) 0.002(5) 0.011(5) 0.029(6)
C18 0.082(9) 0.023(6) 0.017(6) 0.003(5) -0.008(6) -0.003(6)
C19 0.026(5) 0.045(6) 0.016(5) 0.013(5) 0.001(4) -0.004(5)
C20 0.030(6) 0.034(6) 0.013(5) 0.006(4) -0.004(4) 0.014(5)
C21 0.050(9) 0.126(14) 0.045(8) 0.047(9) 0.001(7) -0.020(8)
C22 0.099(12) 0.138(15) 0.028(7) 0.027(9) 0.026(8) 0.077(11)
C23 0.22(2) 0.048(9) 0.025(8) 0.008(7) 0.001(10) 0.006(11)
C24 0.034(7) 0.090(10) 0.028(7) 0.011(7) 0.000(5) -0.029(6)
C25 0.068(9) 0.047(7) 0.029(7) 0.015(6) 0.002(6) 0.022(6)
C26 0.034(6) 0.039(6) 0.040(7) 0.026(5) 0.007(5) 0.013(5)
C27 0.034(6) 0.053(8) 0.033(7) 0.013(6) 0.005(5) 0.016(6)
C28 0.032(6) 0.047(7) 0.042(7) 0.017(6) 0.002(5) 0.004(5)
C29 0.042(7) 0.058(8) 0.064(9) 0.025(7) 0.009(6) -0.001(6)
C30 0.038(7) 0.051(7) 0.030(6) 0.007(6) -0.007(5) 0.010(5)
C31 0.025(5) 0.031(6) 0.033(6) 0.016(5) 0.012(4) -0.003(4)
C32 0.023(5) 0.037(6) 0.024(5) 0.016(5) 0.003(4) 0.009(4)
C33 0.026(5) 0.043(6) 0.013(5) 0.007(4) -0.010(4) -0.014(5)
C34 0.040(6) 0.029(5) 0.011(5) -0.003(4) 0.002(4) 0.003(5)
C35 0.032(6) 0.028(5) 0.016(5) 0.006(4) 0.008(4) 0.006(4)
C36 0.061(8) 0.038(7) 0.031(7) 0.004(5) 0.015(6) 0.002(6)
C37 0.037(7) 0.079(9) 0.033(7) 0.025(7) 0.014(5) 0.020(6)
C38 0.042(7) 0.076(9) 0.030(7) 0.013(6) 0.000(5) -0.027(6)
C39 0.056(8) 0.039(7) 0.030(6) 0.002(5) 0.012(6) -0.003(6)
C40 0.033(6) 0.055(7) 0.014(5) 0.007(5) 0.008(4) 0.015(5)
C41 0.041(6) 0.039(6) 0.021(6) 0.010(5) 0.009(5) 0.012(5)
C42 0.044(7) 0.038(6) 0.033(7) 0.014(5) 0.000(5) 0.002(5)
C43 0.079(9) 0.033(6) 0.031(7) 0.005(5) 0.006(6) 0.017(6)
C44 0.043(7) 0.039(7) 0.052(8) -0.008(6) 0.004(6) -0.001(6)
C45 0.038(7) 0.054(7) 0.028(6) 0.003(5) 0.008(5) 0.002(6)
C46 0.028(6) 0.026(5) 0.030(6) 0.003(4) 0.004(5) 0.008(4)
C47 0.027(6) 0.029(6) 0.034(6) 0.010(5) 0.000(5) -0.002(4)
C48 0.028(6) 0.037(6) 0.025(6) 0.011(5) 0.008(4) 0.006(5)
C49 0.028(6) 0.030(6) 0.021(5) -0.007(4) 0.003(4) 0.001(4)
C50 0.024(5) 0.030(5) 0.017(5) 0.007(4) 0.001(4) 0.004(4)
C51 0.034(6) 0.032(6) 0.025(6) 0.000(5) 0.001(5) 0.010(5)
C52 0.029(6) 0.045(7) 0.029(6) 0.007(5) 0.003(5) 0.004(5)
C53 0.039(7) 0.057(8) 0.042(7) 0.022(6) 0.014(6) 0.004(6)
C54 0.050(7) 0.049(7) 0.021(6) 0.015(5) 0.005(5) 0.003(6)
C55 0.035(6) 0.045(7) 0.030(6) 0.008(5) 0.007(5) 0.016(5)
C56 0.036(6) 0.044(7) 0.037(7) 0.000(6) 0.007(5) 0.013(5)
C57 0.031(6) 0.047(7) 0.040(7) -0.006(6) 0.010(5) 0.005(5)
C58 0.052(8) 0.050(7) 0.028(7) 0.006(6) 0.002(6) -0.007(6)
C59 0.048(7) 0.048(7) 0.030(7) 0.011(6) -0.001(5) 0.007(6)
C60 0.034(6) 0.048(7) 0.030(6) 0.006(5) 0.005(5) -0.005(5)

loop_
_geom_bond_atom_site_label_1
_geom_bond_atom_site_label_2
_geom_bond_distance
_geom_bond_site_symmetry_2
_geom_bond_publ_flag
Ir1 C11 1.853(10) . ?
Ir1 C3 2.239(9) . ?
Ir1 C4 2.246(9) . ?
Ir1 P1 2.251(3) . ?
Ir1 C5 2.253(8) . ?
Ir1 C2 2.271(9) . ?
Ir1 C1 2.306(9) . ?
Ir2 C26 1.832(10) . ?
Ir2 C19 2.232(9) . ?
Ir2 C18 2.248(10) . ?
Ir2 P2 2.258(3) . ?
Ir2 C20 2.267(9) . ?
Ir2 C17 2.271(10) . ?
Ir2 C16 2.313(10) . ?
Ir3 C41 1.854(10) . ?
Ir3 C33 2.222(9) . ?
Ir3 C34 2.234(9) . ?
Ir3 P3 2.251(3) . ?
Ir3 C35 2.253(9) . ?
Ir3 C31 2.273(9) . ?
Ir3 C32 2.300(9) . ?
Ir4 C56 1.841(11) . ?
Ir4 C48 2.224(10) . ?
Ir4 C47 2.227(10) . ?
Ir4 C49 2.248(11) . ?
Ir4 P4 2.254(3) . ?
Ir4 C50 2.275(9) . ?
Ir4 C46 2.291(9) . ?
P1 C13 1.798(12) . ?
P1 C14 1.811(10) . ?
P1 C15 1.814(10) . ?
P2 C29 1.813(12) . ?
P2 C30 1.816(11) . ?
P2 C28 1.837(10) . ?
P3 C43 1.810(11) . ?
P3 C45 1.816(11) . ?
P3 C44 1.825(11) . ?
P4 C59 1.809(11) . ?
P4 C60 1.810(11) . ?
P4 C58 1.822(11) . ?
F1 C11 1.465(12) . ?
F2 C12 1.352(13) . ?
F3 C12 1.360(12) . ?
F4 C12 1.331(14) . ?
F5 C26 1.471(12) . ?
F6 C27 1.323(13) . ?
F7 C27 1.356(12) . ?
F8 C27 1.359(12) . ?
F9 C41 1.462(11) . ?
F10 C42 1.337(12) . ?
F11 C42 1.327(12) . ?
F12 C42 1.371(12) . ?
F13 C56 1.469(13) . ?
F14 C57 1.327(14) . ?
F15 C57 1.367(12) . ?
F16 C57 1.347(12) . ?
C1 C5 1.420(13) . ?
C1 C2 1.431(12) . ?
C1 C6 1.486(13) . ?
C2 C3 1.452(13) . ?
C2 C7 1.517(13) . ?
C3 C4 1.423(13) . ?
C3 C8 1.483(13) . ?
C4 C5 1.439(13) . ?
C4 C9 1.473(13) . ?
C5 C10 1.498(12) . ?
C11 C12 1.449(16) . ?
C16 C17 1.424(15) . ?
C16 C20 1.428(13) . ?
C16 C21 1.486(15) . ?
C17 C18 1.423(17) . ?
C17 C22 1.522(16) . ?
C18 C19 1.417(15) . ?
C18 C23 1.479(16) . ?
C19 C20 1.431(14) . ?
C19 C24 1.493(14) . ?
C20 C25 1.505(13) . ?
C26 C27 1.458(15) . ?
C31 C35 1.424(13) . ?
C31 C32 1.444(13) . ?
C31 C36 1.475(13) . ?
C32 C33 1.383(14) . ?
C32 C37 1.515(13) . ?
C33 C34 1.421(14) . ?
C33 C38 1.522(13) . ?
C34 C35 1.440(13) . ?
C34 C39 1.479(14) . ?
C35 C40 1.487(13) . ?
C41 C42 1.470(14) . ?
C46 C47 1.421(13) . ?
C46 C50 1.455(13) . ?
C46 C51 1.484(13) . ?
C47 C48 1.408(14) . ?
C47 C52 1.501(13) . ?
C48 C49 1.410(13) . ?
C48 C53 1.515(14) . ?
C49 C50 1.430(13) . ?
C49 C54 1.518(13) . ?
C50 C55 1.493(13) . ?
C56 C57 1.482(15) . ?
